data_7703778
loop_
_publ_author_name
'Manankandayalage, Chamila P.'
'Unruh, Daniel K.'
'Krempner, Clemens'

_publ_section_title
;
 Boronic, diboronic and boric acid esters of 1,8-naphthalenediol -
 synthesis, structure and formation of boronium salts.
;
_journal_issue 15
_journal_name_full 'Dalton transactions (Cambridge, England : 2003)'
_journal_page_first 4834
_journal_page_last 4842
_journal_paper_doi 10.1039/d0dt00745e
_journal_volume 49
_journal_year 2020
_chemical_formula_sum 'C20 H12 B2 O4'
_chemical_formula_weight 337.92
_chemical_properties_physical Air-sensitive
_space_group_IT_number 14
_space_group_name_Hall '-P 2ybc'
_space_group_name_H-M_alt 'P 1 21/c 1'
_symmetry_cell_setting monoclinic
_symmetry_Int_Tables_number 14
_symmetry_space_group_name_Hall '-P 2ybc'
_symmetry_space_group_name_H-M 'P 1 21/c 1'
_atom_sites_solution_hydrogens geom
_atom_sites_solution_primary dual
_atom_sites_solution_secondary difmap
_audit_creation_date 2019-11-13T10:02:07-00:00
_audit_creation_method 'WinGX routine CIF_UPDATE'
_audit_update_record
;
2019-11-13 deposited with the CCDC.	2020-03-16 downloaded from the CCDC.
;
_cell_angle_alpha 90
_cell_angle_beta 100.641(2)
_cell_angle_gamma 90
_cell_formula_units_Z 2
_cell_length_a 12.3335(2)
_cell_length_b 5.12500(10)
_cell_length_c 12.2086(3)
_cell_measurement_reflns_used 4368
_cell_measurement_temperature 100(2)
_cell_measurement_theta_max 75.976
_cell_measurement_theta_min 3.625
_cell_volume 758.43(3)
_computing_cell_refinement 'CrysAlisPro 1.171.40.63a (Rigaku OD, 2019)'
_computing_data_collection 'CrysAlisPro 1.171.40.63a (Rigaku OD, 2019)'
_computing_data_reduction 'CrysAlisPro 1.171.40.63a (Rigaku OD, 2019)'
_computing_structure_refinement 'SHELXL-2018/3 (Sheldrick, 2018)'
_computing_structure_solution 'SHELXT 2014/5 (Sheldrick, 2014)'
_diffrn_ambient_environment N~2~
_diffrn_ambient_temperature 100(2)
_diffrn_detector 'Hybrid Pixel Array Detector'
_diffrn_detector_area_resol_mean 10
_diffrn_detector_type HyPix
_diffrn_measured_fraction_theta_full 0.999
_diffrn_measured_fraction_theta_max 0.971
_diffrn_measurement_device 'four-circle diffractometer'
_diffrn_measurement_device_type 'XtaLAB Synergy, Dualflex, HyPix'
_diffrn_measurement_method '\w scans'
_diffrn_orient_matrix_type 'CrysAlisPro convention (1999,Acta A55,543-557)'
_diffrn_orient_matrix_UB_11 -0.0044137
_diffrn_orient_matrix_UB_12 0.0688769
_diffrn_orient_matrix_UB_13 0.1218865
_diffrn_orient_matrix_UB_21 -0.126957
_diffrn_orient_matrix_UB_22 -0.006059
_diffrn_orient_matrix_UB_23 -0.0275002
_diffrn_orient_matrix_UB_31 0.0016009
_diffrn_orient_matrix_UB_32 -0.2927434
_diffrn_orient_matrix_UB_33 0.02932
_diffrn_radiation_monochromator mirror
_diffrn_radiation_probe x-ray
_diffrn_radiation_type CuK\a
_diffrn_radiation_wavelength 1.54178
_diffrn_reflns_av_R_equivalents 0.029
_diffrn_reflns_av_unetI/netI 0.0502
_diffrn_reflns_Laue_measured_fraction_full 0.999
_diffrn_reflns_Laue_measured_fraction_max 0.971
_diffrn_reflns_limit_h_max 15
_diffrn_reflns_limit_h_min -15
_diffrn_reflns_limit_k_max 5
_diffrn_reflns_limit_k_min -6
_diffrn_reflns_limit_l_max 14
_diffrn_reflns_limit_l_min -15
_diffrn_reflns_number 10355
_diffrn_reflns_point_group_measured_fraction_full 0.999
_diffrn_reflns_point_group_measured_fraction_max 0.971
_diffrn_reflns_theta_full 67.679
_diffrn_reflns_theta_max 76.776
_diffrn_reflns_theta_min 3.646
_diffrn_source 'micro-focus sealed X-ray tube'
_diffrn_source_type 'PhotonJet (Cu) X-ray Source'
_exptl_absorpt_coefficient_mu 0.819
_exptl_absorpt_correction_T_max 1
_exptl_absorpt_correction_T_min 0.744
_exptl_absorpt_correction_type gaussian
_exptl_absorpt_process_details
;
        CrysAlisPro 1.171.40.63a (Rigaku Oxford Diffraction, 2019)
Numerical absorption correction based on gaussian integration over
                        a multifaceted crystal model
        Empirical absorption correction using spherical harmonics,
 implemented in SCALE3 ABSPACK scaling algorithm.
;
_exptl_crystal_colour 'clear colourless'
_exptl_crystal_density_diffrn 1.48
_exptl_crystal_description blade
_exptl_crystal_F_000 348
_exptl_crystal_recrystallization_method 'Re-crystallisation from solvent'
_exptl_crystal_size_max 0.162
_exptl_crystal_size_mid 0.069
_exptl_crystal_size_min 0.009
_refine_diff_density_max 0.31
_refine_diff_density_min -0.135
_refine_diff_density_rms 0.034
_refine_ls_extinction_method none
_refine_ls_goodness_of_fit_ref 1.177
_refine_ls_hydrogen_treatment constr
_refine_ls_matrix_type full
_refine_ls_number_parameters 212
_refine_ls_number_reflns 1559
_refine_ls_number_restraints 366
_refine_ls_restrained_S_all 1.058
_refine_ls_R_factor_all 0.0454
_refine_ls_R_factor_gt 0.0394
_refine_ls_shift/su_max 0
_refine_ls_shift/su_mean 0
_refine_ls_structure_factor_coef Fsqd
_refine_ls_weighting_details 'w=1/[\s^2^(Fo^2^)+(0.0376P)^2^+0.2620P] where P=(Fo^2^+2Fc^2^)/3'
_refine_ls_weighting_scheme calc
_refine_ls_wR_factor_gt 0.0951
_refine_ls_wR_factor_ref 0.0981
_reflns_Friedel_coverage 0
_reflns_number_gt 1403
_reflns_number_total 1559
_reflns_threshold_expression 'I > 2\s(I)'
_cod_data_source_file d0dt00745e2.cif
_cod_data_source_block 16a
_cod_depositor_comments 'Adding full bibliography for 7703777--7703788.cif.'
_cod_original_sg_symbol_H-M 'P 21/c'
_cod_database_code 7703778
_shelx_estimated_absorpt_t_min 0.879
_shelx_estimated_absorpt_t_max 0.993
_shelx_shelxl_version_number 2018/3

loop_
_symmetry_equiv_pos_as_xyz
'x, y, z'
'-x, y+1/2, -z+1/2'
'-x, -y, -z'
'x, -y-1/2, z-1/2'

loop_
_atom_site_label
_atom_site_type_symbol
_atom_site_fract_x
_atom_site_fract_y
_atom_site_fract_z
_atom_site_U_iso_or_equiv
_atom_site_adp_type
_atom_site_occupancy
_atom_site_site_symmetry_order
_atom_site_calc_flag
_atom_site_refinement_flags_posn
_atom_site_refinement_flags_adp
_atom_site_refinement_flags_occupancy
_atom_site_disorder_assembly
_atom_site_disorder_group
O1 O 0.35453(8) 0.0867(2) 0.41858(8) 0.0215(3) Uani 0.925(2) 1 d . U P A 1
O2 O 0.45718(8) 0.2956(2) 0.58122(8) 0.0216(3) Uani 0.925(2) 1 d . U P A 1
C1 C 0.26609(12) 0.2533(3) 0.41825(13) 0.0198(3) Uani 0.925(2) 1 d . . P A 1
C2 C 0.27444(13) 0.4468(3) 0.50212(12) 0.0200(3) Uani 0.925(2) 1 d . . P A 1
C3 C 0.37116(13) 0.4677(3) 0.58462(13) 0.0207(3) Uani 0.925(2) 1 d . . P A 1
C4 C 0.38097(15) 0.6512(4) 0.66689(14) 0.0241(4) Uani 0.925(2) 1 d . . P A 1
H4 H 0.4466 0.663743 0.721334 0.029 Uiso 0.925(2) 1 calc R U P A 1
C5 C 0.29164(15) 0.8220(4) 0.66949(16) 0.0272(4) Uani 0.925(2) 1 d . . P A 1
H5 H 0.297586 0.949583 0.726729 0.033 Uiso 0.925(2) 1 calc R U P A 1
C6 C 0.19670(15) 0.8078(4) 0.59140(14) 0.0256(4) Uani 0.925(2) 1 d . . P A 1
H6 H 0.137832 0.925057 0.595195 0.031 Uiso 0.925(2) 1 calc R U P A 1
C7 C 0.18543(13) 0.6195(3) 0.50476(13) 0.0223(4) Uani 0.925(2) 1 d . . P A 1
C8 C 0.08970(14) 0.5918(4) 0.42021(14) 0.0253(4) Uani 0.925(2) 1 d . . P A 1
H8 H 0.02884 0.706066 0.41903 0.03 Uiso 0.925(2) 1 calc R U P A 1
C9 C 0.08476(14) 0.4010(4) 0.34033(15) 0.0254(4) Uani 0.925(2) 1 d . . P A 1
H9 H 0.019921 0.384917 0.285045 0.03 Uiso 0.925(2) 1 calc R U P A 1
C10 C 0.17329(14) 0.2286(4) 0.33829(14) 0.0228(4) Uani 0.925(2) 1 d . . P A 1
H10 H 0.168577 0.097893 0.282447 0.027 Uiso 0.925(2) 1 calc R U P A 1
B1 B 0.44720(13) 0.1063(3) 0.50007(13) 0.0214(3) Uani 0.925(2) 1 d . U P A 1
O3 O 0.1447(12) 0.912(3) 0.5834(11) 0.028(3) Uani 0.075(2) 1 d . U P A 2
O4 O 0.0407(11) 0.712(3) 0.4192(11) 0.030(3) Uani 0.075(2) 1 d . U P A 2
B2 B 0.0516(18) 0.889(4) 0.5013(19) 0.029(4) Uani 0.075(2) 1 d . U P A 2
C11 C 0.2291(11) 0.748(2) 0.5818(11) 0.019(3) Uani 0.075(2) 1 d G U P A 2
C12 C 0.3246(12) 0.769(3) 0.6621(10) 0.016(4) Uani 0.075(2) 1 d G U P A 2
H12 H 0.330054 0.89909 0.718126 0.019 Uiso 0.075(2) 1 calc R U P A 2
C13 C 0.4121(10) 0.599(3) 0.6604(10) 0.024(3) Uani 0.075(2) 1 d G U P A 2
H13 H 0.477327 0.612879 0.71526 0.028 Uiso 0.075(2) 1 calc R U P A 2
C14 C 0.4041(9) 0.408(3) 0.5784(10) 0.018(3) Uani 0.075(2) 1 d G U P A 2
H14 H 0.463894 0.291538 0.577247 0.022 Uiso 0.075(2) 1 calc R U P A 2
C15 C 0.3086(8) 0.387(2) 0.4981(8) 0.021(3) Uani 0.075(2) 1 d G U P A 2
C16 C 0.2212(8) 0.557(2) 0.4998(8) 0.015(3) Uani 0.075(2) 1 d G U P A 2
C17 C 0.1257(9) 0.536(3) 0.4196(11) 0.022(3) Uani 0.075(2) 1 d G U P A 2
C18 C 0.1177(11) 0.345(3) 0.3376(11) 0.022(4) Uani 0.075(2) 1 d G U P A 2
H18 H 0.05247 0.330885 0.282706 0.027 Uiso 0.075(2) 1 calc R U P A 2
C19 C 0.2052(12) 0.175(3) 0.3359(11) 0.025(3) Uani 0.075(2) 1 d G U P A 2
H19 H 0.199739 0.044668 0.279835 0.03 Uiso 0.075(2) 1 calc R U P A 2
C20 C 0.3007(11) 0.196(2) 0.4161(11) 0.019(3) Uani 0.075(2) 1 d G U P A 2
H20 H 0.360447 0.079786 0.414979 0.023 Uiso 0.075(2) 1 calc R U P A 2

loop_
_atom_site_aniso_label
_atom_site_aniso_U_11
_atom_site_aniso_U_22
_atom_site_aniso_U_33
_atom_site_aniso_U_23
_atom_site_aniso_U_13
_atom_site_aniso_U_12
O1 0.0208(5) 0.0213(5) 0.0210(5) -0.0027(4) 0.0002(4) 0.0038(4)
O2 0.0216(5) 0.0216(6) 0.0200(5) -0.0011(4) -0.0008(4) 0.0038(4)
C1 0.0197(7) 0.0182(8) 0.0210(7) 0.0035(6) 0.0027(6) 0.0024(6)
C2 0.0212(8) 0.0181(8) 0.0205(7) 0.0033(6) 0.0034(6) 0.0004(6)
C3 0.0228(7) 0.0183(8) 0.0211(7) 0.0023(6) 0.0042(6) 0.0028(6)
C4 0.0280(9) 0.0228(9) 0.0207(7) -0.0010(6) 0.0021(6) 0.0011(7)
C5 0.0368(10) 0.0224(9) 0.0235(8) -0.0039(7) 0.0082(7) 0.0018(8)
C6 0.0299(9) 0.0212(9) 0.0273(8) 0.0012(7) 0.0100(7) 0.0061(8)
C7 0.0241(8) 0.0197(8) 0.0242(8) 0.0040(6) 0.0070(6) 0.0025(6)
C8 0.0216(8) 0.0246(10) 0.0292(8) 0.0070(7) 0.0029(7) 0.0047(7)
C9 0.0197(8) 0.0278(10) 0.0267(8) 0.0055(7) -0.0013(6) -0.0003(7)
C10 0.0224(8) 0.0228(9) 0.0218(7) 0.0006(6) 0.0006(6) -0.0012(7)
B1 0.0230(8) 0.0208(8) 0.0196(7) 0.0009(6) 0.0020(6) -0.0004(6)
O3 0.029(6) 0.024(6) 0.029(6) -0.013(5) 0.001(4) 0.005(5)
O4 0.025(6) 0.024(6) 0.035(6) -0.002(4) -0.007(5) 0.006(5)
B2 0.028(6) 0.025(7) 0.032(6) -0.001(5) 0.000(5) 0.005(6)
C11 0.023(6) 0.016(6) 0.018(5) -0.002(5) 0.007(5) 0.000(5)
C12 0.022(7) 0.016(7) 0.010(6) -0.006(5) 0.005(5) -0.001(5)
C13 0.027(6) 0.021(6) 0.022(5) -0.002(5) 0.002(5) 0.006(5)
C14 0.022(5) 0.017(5) 0.014(5) -0.002(4) 0.001(4) 0.001(5)
C15 0.022(5) 0.019(5) 0.019(4) 0.002(4) 0.001(4) 0.004(4)
C16 0.018(6) 0.013(6) 0.011(5) -0.004(4) 0.000(5) -0.001(4)
C17 0.020(6) 0.016(6) 0.027(6) 0.003(5) -0.005(5) 0.002(5)
C18 0.020(7) 0.019(7) 0.024(6) -0.006(5) -0.006(6) -0.003(6)
C19 0.024(6) 0.024(6) 0.025(6) 0.001(5) -0.002(5) 0.001(5)
C20 0.019(5) 0.020(5) 0.017(5) -0.003(4) -0.002(5) -0.003(5)

loop_
_atom_type_symbol
_atom_type_description
_atom_type_scat_dispersion_real
_atom_type_scat_dispersion_imag
_atom_type_scat_source
C C 0.0181 0.0091 'International Tables Vol C Tables 4.2.6.8 and 6.1.1.4'
H H 0 0 'International Tables Vol C Tables 4.2.6.8 and 6.1.1.4'
B B 0.009 0.0039 'International Tables Vol C Tables 4.2.6.8 and 6.1.1.4'
O O 0.0492 0.0322 'International Tables Vol C Tables 4.2.6.8 and 6.1.1.4'

loop_
_exptl_crystal_face_index_h
_exptl_crystal_face_index_k
_exptl_crystal_face_index_l
_exptl_crystal_face_perp_dist
1 0 0 0.0071
-1 0 0 0.0017
0 -2 1 0.0374
0 2 -1 0.0337
0 -2 -1 0.0226
-2 0 8 0.0657
0 3 0 0.0386
1 1 -8 0.0887

loop_
_geom_angle_atom_site_label_1
_geom_angle_atom_site_label_2
_geom_angle_atom_site_label_3
_geom_angle
_geom_angle_site_symmetry_1
_geom_angle_site_symmetry_3
_geom_angle_publ_flag
B1 O1 C1 120.43(12) . . ?
B1 O2 C3 120.19(12) . . ?
C10 C1 O1 120.04(14) . . ?
C10 C1 C2 121.41(14) . . ?
O1 C1 C2 118.55(13) . . ?
C7 C2 C1 120.09(13) . . ?
C7 C2 C3 119.45(14) . . ?
C1 C2 C3 120.45(14) . . ?
C4 C3 O2 119.74(14) . . ?
C4 C3 C2 121.61(14) . . ?
O2 C3 C2 118.65(13) . . ?
C3 C4 C5 118.69(15) . . ?
C3 C4 H4 120.7 . . ?
C5 C4 H4 120.7 . . ?
C6 C5 C4 121.49(15) . . ?
C6 C5 H5 119.3 . . ?
C4 C5 H5 119.3 . . ?
C5 C6 C7 120.55(16) . . ?
C5 C6 H6 119.7 . . ?
C7 C6 H6 119.7 . . ?
C2 C7 C6 118.20(14) . . ?
C2 C7 C8 117.65(15) . . ?
C6 C7 C8 124.15(15) . . ?
C9 C8 C7 120.47(16) . . ?
C9 C8 H8 119.8 . . ?
C7 C8 H8 119.8 . . ?
C8 C9 C10 121.73(15) . . ?
C8 C9 H9 119.1 . . ?
C10 C9 H9 119.1 . . ?
C1 C10 C9 118.64(15) . . ?
C1 C10 H10 120.7 . . ?
C9 C10 H10 120.7 . . ?
O1 B1 O2 121.69(13) . . ?
O1 B1 B1 119.20(16) . 3_656 ?
O2 B1 B1 119.11(16) . 3_656 ?
C11 O3 B2 118.6(14) . . ?
B2 O4 C17 117.9(14) . . ?
O4 B2 O3 123.7(18) . . ?
O4 B2 B2 118(2) . 3_576 ?
O3 B2 B2 118(2) . 3_576 ?
O3 C11 C12 120.0(9) . . ?
O3 C11 C16 120.0(9) . . ?
C12 C11 C16 120 . . ?
C11 C12 C13 120 . . ?
C11 C12 H12 120 . . ?
C13 C12 H12 120 . . ?
C14 C13 C12 120 . . ?
C14 C13 H13 120 . . ?
C12 C13 H13 120 . . ?
C15 C14 C13 120 . . ?
C15 C14 H14 120 . . ?
C13 C14 H14 120 . . ?
C14 C15 C16 120 . . ?
C14 C15 C20 120 . . ?
C16 C15 C20 120 . . ?
C15 C16 C17 120 . . ?
C15 C16 C11 120 . . ?
C17 C16 C11 120 . . ?
O4 C17 C18 120.3(9) . . ?
O4 C17 C16 119.7(9) . . ?
C18 C17 C16 120 . . ?
C17 C18 C19 120 . . ?
C17 C18 H18 120 . . ?
C19 C18 H18 120 . . ?
C20 C19 C18 120 . . ?
C20 C19 H19 120 . . ?
C18 C19 H19 120 . . ?
C19 C20 C15 120 . . ?
C19 C20 H20 120 . . ?
C15 C20 H20 120 . . ?

loop_
_geom_bond_atom_site_label_1
_geom_bond_atom_site_label_2
_geom_bond_distance
_geom_bond_site_symmetry_2
_geom_bond_publ_flag
O1 B1 1.3734(18) . ?
O1 C1 1.3847(18) . ?
O2 B1 1.3756(19) . ?
O2 C3 1.3862(18) . ?
C1 C10 1.366(2) . ?
C1 C2 1.415(2) . ?
C2 C7 1.415(2) . ?
C2 C3 1.416(2) . ?
C3 C4 1.365(2) . ?
C4 C5 1.412(2) . ?
C4 H4 0.95 . ?
C5 C6 1.369(2) . ?
C5 H5 0.95 . ?
C6 C7 1.420(2) . ?
C6 H6 0.95 . ?
C7 C8 1.425(2) . ?
C8 C9 1.375(2) . ?
C8 H8 0.95 . ?
C9 C10 1.408(2) . ?
C9 H9 0.95 . ?
C10 H10 0.95 . ?
B1 B1 1.699(3) 3_656 ?
O3 C11 1.343(18) . ?
O3 B2 1.38(3) . ?
O4 B2 1.34(3) . ?
O4 C17 1.383(18) . ?
B2 B2 1.70(4) 3_576 ?
C11 C12 1.39 . ?
C11 C16 1.39 . ?
C12 C13 1.39 . ?
C12 H12 0.95 . ?
C13 C14 1.39 . ?
C13 H13 0.95 . ?
C14 C15 1.39 . ?
C14 H14 0.95 . ?
C15 C16 1.39 . ?
C15 C20 1.39 . ?
C16 C17 1.39 . ?
C17 C18 1.39 . ?
C18 C19 1.39 . ?
C18 H18 0.95 . ?
C19 C20 1.39 . ?
C19 H19 0.95 . ?
C20 H20 0.95 . ?
